data_7241870
loop_
_publ_author_name
'Kornyakov, Ilya V.'
'Tyumentseva, Olga S.'
'Krivovichev, Sergey V.'
'Tananaev, Ivan G.'
'Gurzhiy, Vladislav V.'

_publ_section_title
;
 Crystal chemistry of the M2+[(UO2)(T6+O4)2(H2O)](H2O)4 (M2+ = Mg, Mn, Fe,
 Co, Ni and Zn; T6+ = S, Se) compounds: the interplay between chemical
 composition, pH and structural architecture
;
_journal_issue 5
_journal_name_full CrystEngComm
_journal_page_first 1140
_journal_page_last 1148
_journal_paper_doi 10.1039/D0CE01587C
_journal_volume 23
_journal_year 2021
_chemical_formula_moiety 'H10 Ni O15 S1.38 Se0.62 U'
_chemical_formula_sum 'H10 Ni O15 S1.38 Se0.62 U'
_chemical_formula_weight 640.02
_space_group_crystal_system orthorhombic
_space_group_IT_number 31
_space_group_name_Hall 'P 2ac -2'
_space_group_name_H-M_alt 'P m n 21'
_atom_sites_solution_hydrogens difmap
_atom_sites_solution_primary dual
_audit_creation_date 2020-10-18
_audit_creation_method
;
Olex2 1.2
(compiled 2018.05.29 svn.r3508 for OlexSys, GUI svn.r5506)
;
_audit_update_record
;
2020-10-18 deposited with the CCDC.	2020-12-08 downloaded from the CCDC.
;
_cell_angle_alpha 90
_cell_angle_beta 90
_cell_angle_gamma 90
_cell_formula_units_Z 4
_cell_length_a 12.8182(2)
_cell_length_b 8.2926(2)
_cell_length_c 11.3803(2)
_cell_measurement_reflns_used 13221
_cell_measurement_temperature 100(2)
_cell_measurement_theta_max 36.2450
_cell_measurement_theta_min 1.8090
_cell_volume 1209.68(4)
_computing_cell_refinement 'CrysAlisPro 1.171.40.53 (Rigaku OD, 2019)'
_computing_data_collection 'CrysAlisPro 1.171.40.53 (Rigaku OD, 2019)'
_computing_data_reduction 'CrysAlisPro 1.171.40.53 (Rigaku OD, 2019)'
_computing_molecular_graphics 'Olex2 (Dolomanov et al., 2009)'
_computing_publication_material 'Olex2 (Dolomanov et al., 2009)'
_computing_structure_refinement 'ShelXL (Sheldrick, 2015)'
_computing_structure_solution 'ShelXT (Sheldrick, 2015)'
_diffrn_ambient_temperature 100(2)
_diffrn_detector 'CCD plate'
_diffrn_measured_fraction_theta_full 0.999
_diffrn_measured_fraction_theta_max 0.999
_diffrn_measurement_details
;
List of Runs (angles in degrees, time in seconds):

  # Type    Start    End  Width  t~exp~   \w     \q     \k     \f   Frames
#--------------------------------------------------------------------------
  1  \f   -269.75   9.25   0.50   59.98 -98.65 -34.00 -40.00    --   558
  2  \f   -344.73 -10.23   0.50   60.00 -52.22 -34.00  82.00    --   669
;
_diffrn_measurement_device 'abstract diffractometer'
_diffrn_measurement_device_type 'Bruker APEX-II CCD'
_diffrn_measurement_method '\f scans'
_diffrn_orient_matrix_type 'CrysAlisPro convention (1999,Acta A55,543-557)'
_diffrn_orient_matrix_UB_11 -0.0518744000
_diffrn_orient_matrix_UB_12 0.0221775000
_diffrn_orient_matrix_UB_13 0.0144857000
_diffrn_orient_matrix_UB_21 -0.0075007000
_diffrn_orient_matrix_UB_22 0.0292452000
_diffrn_orient_matrix_UB_23 -0.0579497000
_diffrn_orient_matrix_UB_31 -0.0177410000
_diffrn_orient_matrix_UB_32 -0.0772341000
_diffrn_orient_matrix_UB_33 -0.0178542000
_diffrn_radiation_monochromator graphite
_diffrn_radiation_probe x-ray
_diffrn_radiation_type MoK\a
_diffrn_radiation_wavelength 0.71073
_diffrn_reflns_av_R_equivalents 0.0231
_diffrn_reflns_av_unetI/netI 0.0170
_diffrn_reflns_Laue_measured_fraction_full 0.999
_diffrn_reflns_Laue_measured_fraction_max 0.999
_diffrn_reflns_limit_h_max 16
_diffrn_reflns_limit_h_min -16
_diffrn_reflns_limit_k_max 10
_diffrn_reflns_limit_k_min -9
_diffrn_reflns_limit_l_max 14
_diffrn_reflns_limit_l_min -14
_diffrn_reflns_number 11285
_diffrn_reflns_point_group_measured_fraction_full 1.000
_diffrn_reflns_point_group_measured_fraction_max 1.000
_diffrn_reflns_theta_full 25.242
_diffrn_reflns_theta_max 27.491
_diffrn_reflns_theta_min 2.393
_diffrn_source 'fine-focus sealed X-ray tube'
_diffrn_source_type 'Enhance (Mo) X-ray Source'
_exptl_absorpt_coefficient_mu 17.111
_exptl_absorpt_correction_T_max 1.00000
_exptl_absorpt_correction_T_min 0.81439
_exptl_absorpt_correction_type multi-scan
_exptl_absorpt_process_details
;
CrysAlisPro 1.171.40.53 (Rigaku Oxford Diffraction, 2019)
Empirical absorption correction using spherical harmonics,
 implemented in SCALE3 ABSPACK scaling algorithm.
;
_exptl_crystal_colour 'clear yellowish green'
_exptl_crystal_colour_lustre clear
_exptl_crystal_colour_modifier yellowish
_exptl_crystal_colour_primary green
_exptl_crystal_density_diffrn 3.514
_exptl_crystal_description plate
_exptl_crystal_F_000 1173
_exptl_crystal_size_max 0.28
_exptl_crystal_size_mid 0.22
_exptl_crystal_size_min 0.12
_refine_diff_density_max 0.648
_refine_diff_density_min -0.644
_refine_diff_density_rms 0.118
_refine_ls_abs_structure_details
;
 Refined as an inversion twin.
;
_refine_ls_abs_structure_Flack 0.994(9)
_refine_ls_extinction_method none
_refine_ls_goodness_of_fit_ref 1.057
_refine_ls_hydrogen_treatment refxyz
_refine_ls_matrix_type full
_refine_ls_number_parameters 220
_refine_ls_number_reflns 2902
_refine_ls_number_restraints 31
_refine_ls_restrained_S_all 1.073
_refine_ls_R_factor_all 0.0208
_refine_ls_R_factor_gt 0.0180
_refine_ls_shift/su_max 0.002
_refine_ls_shift/su_mean 0.000
_refine_ls_structure_factor_coef Fsqd
_refine_ls_weighting_details 'w=1/[\s^2^(Fo^2^)+(0.0218P)^2^+3.2885P] where P=(Fo^2^+2Fc^2^)/3'
_refine_ls_weighting_scheme calc
_refine_ls_wR_factor_gt 0.0414
_refine_ls_wR_factor_ref 0.0437
_reflns_Friedel_coverage 0.906
_reflns_Friedel_fraction_full 1.000
_reflns_Friedel_fraction_max 1.000
_reflns_number_gt 2720
_reflns_number_total 2902
_reflns_threshold_expression 'I > 2\s(I)'
_cod_data_source_file d0ce01587c1.cif
_cod_data_source_block Compound_4
_cod_depositor_comments 'Adding full bibliography for 7241870--7241883.cif.'
_cod_database_code 7241870
_shelxl_version_number 2014/6
_chemical_oxdiff_formula 'Ni4  O60  S7  Se1  U4  '
_shelx_space_group_comment
;
The symmetry employed for this shelxl refinement is uniquely defined
by the following loop, which should always be used as a source of
symmetry information in preference to the above space-group names.
They are only intended as comments.
;
_shelx_estimated_absorpt_t_max 0.233
_shelx_estimated_absorpt_t_min 0.087
_reflns_odcompleteness_completeness 97.02
_reflns_odcompleteness_iscentric 1
_reflns_odcompleteness_theta 36.05
_olex2_refinement_description
;
1. Twinned data refinement
 Scales: 0.006(9)
 0.994(9)
2. Fixed Uiso
 At 1.5 times of:
  All O(H) groups, All O(H,H) groups, All O(H,H,H) groups
3. Shared sites
{S1, Se1}
{S2, Se2}
4. Restrained distances
 O12-H12_$1
 0.98 with sigma of 0.02
 H12-H12_$1
 1.54 with sigma of 0.02
 H12_$1-O4_$8
 2 with sigma of 0.02
 O10_$1-H14_$8
 2.1 with sigma of 0.02
 O14-H14_$1
 0.98 with sigma of 0.02
 H14-H14_$1
 1.54 with sigma of 0.02
 H14_$9-O10_$8
 1.9 with sigma of 0.02
 O10_$8-H10B_$8
 0.98 with sigma of 0.02
 H10B_$8-O7_$10
 1.8 with sigma of 0.02
 O10_$8-H10A_$8
 0.98 with sigma of 0.02
 H10B_$8-H10A_$8
 1.54 with sigma of 0.02
 H10A_$8-O4_$11
 1.8 with sigma of 0.02
 O16_$9-H16_$2
 0.98 with sigma of 0.02
 H16_$9-H16_$2
 1.54 with sigma of 0.02
 H16_$9-O3_$11
 1.9 with sigma of 0.02
 O15_$10-H15_$3
 0.98 with sigma of 0.02
 H15_$10-H15_$3
 1.54 with sigma of 0.02
 H15_$3-O5_$4
 1.9 with sigma of 0.02
 H12_$10-O4_$11
 1.8 with sigma of 0.02
 O13-H13_$1
 0.98 with sigma of 0.02
 O19-H19
 0.98 with sigma of 0.02
 H19_$7-H19
 1.54 with sigma of 0.02
 H19-O5_$6
 1.75 with sigma of 0.02
 O17-H17
 0.98 with sigma of 0.02
 H17-H17_$7
 1.54 with sigma of 0.02
 H17-O11_$5
 2.3 with sigma of 0.02
 H13-H13_$1
 1.54 with sigma of 0.02
 O18-H18
 0.98 with sigma of 0.02
 H18-H18_$7
 1.54 with sigma of 0.02
 O3_$7-H18_$7
 2.4 with sigma of 0.02
5. Uiso/Uaniso restraints and constraints
Uanis(S1) = Uanis(Se1)
Uanis(S2) = Uanis(Se2)
6. Others
 Sof(Se1)=1-FVAR(1)
 Sof(S1)=FVAR(1)
 Sof(Se2)=1-FVAR(2)
 Sof(S2)=FVAR(2)
;
_olex2_submission_special_instructions 'No special instructions were received'
_oxdiff_exptl_absorpt_empirical_details
;
Empirical correction (ABSPACK) includes:
- Absorption correction using spherical harmonics
- Frame scaling
- Detector area scaling
;
_oxdiff_exptl_absorpt_empirical_full_max 1.308
_oxdiff_exptl_absorpt_empirical_full_min 0.690

loop_
_space_group_symop_operation_xyz
'x, y, z'
'-x+1/2, -y, z+1/2'
'x+1/2, -y, z+1/2'
'-x, y, z'

loop_
_atom_site_label
_atom_site_type_symbol
_atom_site_fract_x
_atom_site_fract_y
_atom_site_fract_z
_atom_site_U_iso_or_equiv
_atom_site_adp_type
_atom_site_occupancy
_atom_site_site_symmetry_order
_atom_site_calc_flag
_atom_site_refinement_flags_posn
_atom_site_refinement_flags_adp
_atom_site_refinement_flags_occupancy
_atom_site_disorder_assembly
_atom_site_disorder_group
U1 U 0.24983(2) 1.11435(2) 0.52563(8) 0.00726(7) Uani 1 1 d . . . . .
Se1 Se 0.27610(9) 1.24359(15) 0.83450(9) 0.0087(3) Uani 0.491(6) 1 d . . . A 2
Se2 Se 0.25406(10) 0.7434(2) 0.71549(14) 0.0062(5) Uani 0.130(7) 1 d . . . B .
Ni1 Ni 0.0000 0.66475(15) 0.71224(12) 0.0091(3) Uani 1 2 d S T P B .
Ni2 Ni 0.5000 0.67424(16) 0.67305(13) 0.0105(3) Uani 1 2 d S T P B .
S1 S 0.27610(9) 1.24359(15) 0.83450(9) 0.0087(3) Uani 0.509(6) 1 d . . . A 1
S2 S 0.25406(10) 0.7434(2) 0.71549(14) 0.0062(5) Uani 0.870(7) 1 d . . . B 3
O1 O 0.3794(4) 1.0617(6) 0.4887(4) 0.0133(10) Uani 1 1 d . . . . .
O2 O 0.1205(4) 1.1671(6) 0.5617(4) 0.0154(10) Uani 1 1 d . . . . .
O3 O 0.3193(5) 1.2201(8) 0.7056(5) 0.0258(14) Uani 1 1 d D . . . .
O4 O 0.3297(5) 1.3935(6) 0.8867(6) 0.0243(14) Uani 1 1 d D . . . .
O5 O 0.1558(3) 1.2574(7) 0.8323(5) 0.0157(9) Uani 1 1 d D . . . .
O6 O 0.2340(5) 0.9025(8) 0.6595(7) 0.0282(16) Uani 1 1 d . . . . .
O7 O 0.3418(4) 0.6574(7) 0.6550(5) 0.0171(11) Uani 1 1 d D . . . .
O8 O 0.1600(4) 0.6401(6) 0.7106(5) 0.0161(11) Uani 1 1 d . . . . .
O9 O 0.1881(5) 0.9053(7) 0.4084(5) 0.0209(13) Uani 1 1 d . . . . .
O10 O 0.2982(5) 1.4045(6) 0.5069(5) 0.0173(12) Uani 1 1 d D . . . .
H10A H 0.253(6) 1.461(8) 0.456(6) 0.026 Uiso 1 1 d DR . . . .
H10B H 0.309(7) 1.473(6) 0.576(4) 0.026 Uiso 1 1 d DR . . . .
O11 O 0.2136(4) 1.2272(6) 0.3392(5) 0.0182(10) Uani 1 1 d D . . . .
O12 O 0.0000 0.7089(10) 0.5373(8) 0.0209(17) Uani 1 2 d DS T P . .
H12 H 0.0603(11) 0.679(10) 0.488(4) 0.031 Uiso 1 1 d DR . . . .
O13 O 0.0000 0.9096(9) 0.7435(8) 0.0185(17) Uani 1 2 d DS T P . .
H13 H 0.0594(11) 0.986(5) 0.745(8) 0.028 Uiso 1 1 d DR . . . .
O14 O 0.0000 0.6439(10) 0.8899(7) 0.0173(17) Uani 1 2 d DS T P . .
H14 H 0.0604(11) 0.602(8) 0.930(4) 0.026 Uiso 1 1 d DR . . . .
O15 O 0.0000 0.4225(10) 0.6885(6) 0.0136(16) Uani 1 2 d DS T P . .
H15 H 0.0599(11) 0.366(8) 0.727(6) 0.020 Uiso 1 1 d DR . . . .
O16 O 0.5000 0.4229(10) 0.6646(8) 0.0200(17) Uani 1 2 d DS T P . .
H16 H 0.4400(11) 0.358(5) 0.696(6) 0.030 Uiso 1 1 d DR . . . .
O17 O 0.5000 0.6488(11) 0.8520(7) 0.0188(17) Uani 1 2 d DS T P . .
O18 O 0.5000 0.9213(10) 0.6952(6) 0.0166(17) Uani 1 2 d DS T P . .
O19 O 0.5000 0.7030(10) 0.4956(6) 0.0185(19) Uani 1 2 d DS T P . .
H17 H 0.4396(11) 0.654(8) 0.902(4) 0.028 Uiso 1 1 d DR . . . .
H18 H 0.4399(11) 0.993(4) 0.713(7) 0.028 Uiso 1 1 d DR . . . .
H19 H 0.4399(11) 0.730(10) 0.444(3) 0.028 Uiso 1 1 d DR . . . .

loop_
_atom_site_aniso_label
_atom_site_aniso_U_11
_atom_site_aniso_U_22
_atom_site_aniso_U_33
_atom_site_aniso_U_23
_atom_site_aniso_U_13
_atom_site_aniso_U_12
U1 0.00833(11) 0.00736(11) 0.00608(10) 0.00107(17) 0.00053(8) 0.00134(10)
Se1 0.0106(5) 0.0087(5) 0.0068(5) 0.0011(4) -0.0009(5) -0.0007(4)
Se2 0.0071(8) 0.0067(8) 0.0046(8) 0.0011(6) 0.0009(5) 0.0006(6)
Ni1 0.0091(6) 0.0090(6) 0.0092(5) -0.0003(5) 0.000 0.000
Ni2 0.0090(6) 0.0105(6) 0.0120(6) 0.0012(5) 0.000 0.000
S1 0.0106(5) 0.0087(5) 0.0068(5) 0.0011(4) -0.0009(5) -0.0007(4)
S2 0.0071(8) 0.0067(8) 0.0046(8) 0.0011(6) 0.0009(5) 0.0006(6)
O1 0.010(2) 0.011(2) 0.019(2) -0.0005(18) 0.0037(19) 0.000(2)
O2 0.011(3) 0.022(3) 0.013(2) -0.002(2) 0.0000(19) 0.005(2)
O3 0.020(3) 0.046(4) 0.012(3) -0.009(2) -0.004(2) 0.006(3)
O4 0.020(3) 0.014(3) 0.038(4) 0.006(3) 0.000(3) 0.000(2)
O5 0.013(2) 0.020(2) 0.013(2) 0.003(2) 0.002(2) 0.000(2)
O6 0.020(3) 0.030(3) 0.035(4) 0.026(3) 0.003(3) 0.002(3)
O7 0.008(3) 0.024(3) 0.019(3) -0.009(2) -0.002(2) -0.001(2)
O8 0.007(3) 0.016(3) 0.026(3) -0.009(2) 0.002(2) 0.000(2)
O9 0.019(3) 0.018(3) 0.025(3) -0.013(2) 0.004(2) -0.008(2)
O10 0.026(3) 0.010(2) 0.016(3) -0.0028(19) -0.002(2) -0.001(2)
O11 0.025(3) 0.021(3) 0.009(2) 0.005(2) -0.004(2) -0.003(2)
O12 0.013(4) 0.037(4) 0.012(4) 0.000(4) 0.000 0.000
O13 0.011(4) 0.013(3) 0.031(5) 0.003(3) 0.000 0.000
O14 0.023(4) 0.017(4) 0.012(4) 0.001(3) 0.000 0.000
O15 0.014(4) 0.014(4) 0.013(4) 0.001(3) 0.000 0.000
O16 0.015(4) 0.013(4) 0.032(5) 0.005(4) 0.000 0.000
O17 0.012(4) 0.031(4) 0.013(4) 0.011(4) 0.000 0.000
O18 0.015(4) 0.014(4) 0.020(5) -0.004(3) 0.000 0.000
O19 0.016(4) 0.029(4) 0.010(4) 0.005(3) 0.000 0.000

loop_
_atom_type_symbol
_atom_type_description
_atom_type_scat_dispersion_real
_atom_type_scat_dispersion_imag
_atom_type_scat_source
H H 0.0000 0.0000 'International Tables Vol C Tables 4.2.6.8 and 6.1.1.4'
Ni Ni 0.3393 1.1124 'International Tables Vol C Tables 4.2.6.8 and 6.1.1.4'
O O 0.0106 0.0060 'International Tables Vol C Tables 4.2.6.8 and 6.1.1.4'
S S 0.1246 0.1234 'International Tables Vol C Tables 4.2.6.8 and 6.1.1.4'
Se Se -0.0929 2.2259 'International Tables Vol C Tables 4.2.6.8 and 6.1.1.4'
U U -9.6767 9.6646 'International Tables Vol C Tables 4.2.6.8 and 6.1.1.4'

loop_
_geom_angle_atom_site_label_1
_geom_angle_atom_site_label_2
_geom_angle_atom_site_label_3
_geom_angle
_geom_angle_site_symmetry_1
_geom_angle_site_symmetry_3
_geom_angle_publ_flag
O1 U1 O3 86.8(2) . . ?
O1 U1 O6 92.9(2) . . ?
O1 U1 O9 90.0(2) . . ?
O1 U1 O10 89.1(2) . . ?
O1 U1 O11 94.0(2) . . ?
O2 U1 O1 179.7(2) . . ?
O2 U1 O3 93.4(2) . . ?
O2 U1 O6 87.3(2) . . ?
O2 U1 O9 89.9(2) . . ?
O2 U1 O10 90.8(2) . . ?
O2 U1 O11 85.8(2) . . ?
O3 U1 O10 68.2(2) . . ?
O6 U1 O3 75.5(3) . . ?
O6 U1 O10 143.5(2) . . ?
O6 U1 O11 150.0(2) . . ?
O9 U1 O3 152.7(2) . . ?
O9 U1 O6 77.5(2) . . ?
O9 U1 O10 139.0(2) . . ?
O9 U1 O11 73.3(2) . . ?
O11 U1 O3 133.9(2) . . ?
O11 U1 O10 65.82(18) . . ?
O4 Se1 O3 107.5(4) . . ?
O4 Se1 O5 113.0(3) . . ?
O4 Se1 O9 107.4(3) . 2_575 ?
O5 Se1 O3 110.1(3) . . ?
O5 Se1 O9 111.1(3) . 2_575 ?
O9 Se1 O3 107.4(3) 2_575 . ?
O6 Se2 O7 110.7(4) . . ?
O8 Se2 O6 110.9(4) . . ?
O8 Se2 O7 108.6(3) . . ?
O8 Se2 O11 110.9(3) . 2_575 ?
O11 Se2 O6 107.9(4) 2_575 . ?
O11 Se2 O7 107.7(3) 2_575 . ?
O8 Ni1 O8 168.6(3) 4 . ?
O8 Ni1 O13 95.70(15) . . ?
O8 Ni1 O13 95.70(15) 4 . ?
O12 Ni1 O8 90.52(18) . 4 ?
O12 Ni1 O8 90.52(18) . . ?
O12 Ni1 O13 89.5(3) . . ?
O12 Ni1 O14 174.5(3) . . ?
O12 Ni1 O15 92.7(3) . . ?
O14 Ni1 O8 90.02(17) . . ?
O14 Ni1 O8 90.02(18) . 4 ?
O14 Ni1 O13 85.0(3) . . ?
O15 Ni1 O8 84.29(15) . . ?
O15 Ni1 O8 84.29(15) . 4 ?
O15 Ni1 O13 177.7(3) . . ?
O15 Ni1 O14 92.8(3) . . ?
O7 Ni2 O7 166.0(3) 4_655 . ?
O7 Ni2 O16 85.83(17) . . ?
O7 Ni2 O16 85.83(17) 4_655 . ?
O7 Ni2 O17 95.35(17) 4_655 . ?
O7 Ni2 O17 95.35(17) . . ?
O7 Ni2 O18 94.59(16) . . ?
O7 Ni2 O18 94.59(16) 4_655 . ?
O17 Ni2 O16 86.7(3) . . ?
O17 Ni2 O18 88.9(3) . . ?
O18 Ni2 O16 175.6(4) . . ?
O19 Ni2 O7 84.72(17) . 4_655 ?
O19 Ni2 O7 84.72(17) . . ?
O19 Ni2 O16 94.1(4) . . ?
O19 Ni2 O17 179.2(4) . . ?
O19 Ni2 O18 90.3(3) . . ?
O4 S1 O3 107.5(4) . . ?
O4 S1 O5 113.0(3) . . ?
O4 S1 O9 107.4(3) . 2_575 ?
O5 S1 O3 110.1(3) . . ?
O5 S1 O9 111.1(3) . 2_575 ?
O9 S1 O3 107.4(3) 2_575 . ?
Se1 O3 U1 135.0(3) . . ?
S1 O3 U1 135.0(3) . . ?
Se2 O6 U1 158.8(5) . . ?
Se2 O7 Ni2 131.8(3) . . ?
Se2 O8 Ni1 138.8(3) . . ?
Se1 O9 U1 142.9(3) 2_574 . ?
S1 O9 U1 142.9(3) 2_574 . ?
Se2 O11 U1 149.3(3) 2_574 . ?
S2 O11 U1 149.3(3) 2_574 . ?
S2 O11 Se2 0.0 2_574 2_574 ?

loop_
_geom_bond_atom_site_label_1
_geom_bond_atom_site_label_2
_geom_bond_distance
_geom_bond_site_symmetry_2
_geom_bond_publ_flag
U1 O1 1.767(5) . ?
U1 O2 1.762(5) . ?
U1 O3 2.400(6) . ?
U1 O6 2.334(6) . ?
U1 O9 2.327(5) . ?
U1 O10 2.494(5) . ?
U1 O11 2.365(6) . ?
Se1 O3 1.580(6) . ?
Se1 O4 1.540(6) . ?
Se1 O5 1.546(4) . ?
Se1 O9 1.563(5) 2_575 ?
Se2 O6 1.488(6) . ?
Se2 O7 1.499(5) . ?
Se2 O8 1.480(6) . ?
Se2 O11 1.488(6) 2_575 ?
Ni1 O8 2.061(5) 4 ?
Ni1 O8 2.061(5) . ?
Ni1 O12 2.024(10) . ?
Ni1 O13 2.062(8) . ?
Ni1 O14 2.029(8) . ?
Ni1 O15 2.027(9) . ?
Ni2 O7 2.043(5) 4_655 ?
Ni2 O7 2.043(5) . ?
Ni2 O16 2.087(8) . ?
Ni2 O17 2.047(8) . ?
Ni2 O18 2.064(8) . ?
Ni2 O19 2.033(7) . ?
S1 O3 1.580(6) . ?
S1 O4 1.540(6) . ?
S1 O5 1.546(4) . ?
S1 O9 1.563(5) 2_575 ?
O9 Se1 1.563(5) 2_574 ?
O9 S1 1.563(5) 2_574 ?
O11 Se2 1.488(6) 2_574 ?
O11 S2 1.488(6) 2_574 ?

loop_
_geom_torsion_atom_site_label_1
_geom_torsion_atom_site_label_2
_geom_torsion_atom_site_label_3
_geom_torsion_atom_site_label_4
_geom_torsion
_geom_torsion_site_symmetry_1
_geom_torsion_site_symmetry_2
_geom_torsion_site_symmetry_3
_geom_torsion_site_symmetry_4
_geom_torsion_publ_flag
O4 Se1 O3 U1 -148.9(5) . . . . ?
O4 S1 O3 U1 -148.9(5) . . . . ?
O5 Se1 O3 U1 -25.4(6) . . . . ?
O5 S1 O3 U1 -25.4(6) . . . . ?
O6 Se2 O7 Ni2 83.3(6) . . . . ?
O6 Se2 O8 Ni1 -31.5(7) . . . . ?
O7 Se2 O6 U1 4.3(14) . . . . ?
O7 Se2 O8 Ni1 -153.4(5) . . . . ?
O8 Se2 O6 U1 -116.3(12) . . . . ?
O8 Se2 O7 Ni2 -154.7(4) . . . . ?
O9 Se1 O3 U1 95.8(5) 2_575 . . . ?
O9 S1 O3 U1 95.8(5) 2_575 . . . ?
O11 Se2 O6 U1 122.0(12) 2_575 . . . ?
O11 Se2 O7 Ni2 -34.5(6) 2_575 . . . ?
O11 Se2 O8 Ni1 88.4(6) 2_575 . . . ?

loop_
_twin_individual_id
_twin_individual_mass_fraction_refined
1 0.006(9)
2 0.994(9)
